data_1568462
loop_
_publ_author_name
'Mang, Andr&#xe9;'
'Rotthowe, Nils'
'Beltako, Katawoura'
'Linseis, Michael'
'Pauly, Fabian'
'Winter, Rainer F.'

_publ_section_title
;
 Single-molecule conductance studies on quasi- and metallaaromatic
 dibenzoylmethane coordination compounds and their aromatic analogs.
;
_journal_issue 11
_journal_name_full Nanoscale
_journal_page_first 5305
_journal_page_last 5316
_journal_paper_doi 10.1039/d2nr05670d
_journal_volume 15
_journal_year 2023
_chemical_formula_moiety 'C25 H27 O2 Rh S2'
_chemical_formula_sum 'C25 H27 O2 Rh S2'
_chemical_formula_weight 526.49
_space_group_crystal_system orthorhombic
_space_group_IT_number 62
_space_group_name_Hall '-P 2ac 2n'
_space_group_name_H-M_alt 'P n m a'
_atom_sites_solution_hydrogens geom
_atom_sites_solution_primary dual
_audit_creation_date 2022-03-22
_audit_creation_method
;
Olex2 1.5
(compiled 2021.12.09 svn.r5202d8cf for OlexSys, GUI svn.r6439)
;
_audit_update_record
;
2022-03-24 deposited with the CCDC.	2023-02-14 downloaded from the CCDC.
;
_cell_angle_alpha 90
_cell_angle_beta 90
_cell_angle_gamma 90
_cell_formula_units_Z 4
_cell_length_a 9.4517(3)
_cell_length_b 23.2662(4)
_cell_length_c 10.4808(7)
_cell_measurement_reflns_used 15216
_cell_measurement_temperature 100
_cell_measurement_theta_max 27.99
_cell_measurement_theta_min 2.90
_cell_volume 2304.78(17)
_computing_cell_refinement
;
X-Area Recipe 1.33.0.0 (STOE, 2015)
;
_computing_data_collection
;
X-Area WinXpose 2.0.22.0 (STOE, 2016)
;
_computing_data_reduction
;
X-Area Integrate 1.74.2.0 (STOE, 2018)
X-Area LANA 1.75.3.0 (STOE, 2018)
;
_computing_molecular_graphics 'Olex2 1.5 (Dolomanov et al., 2009)'
_computing_publication_material 'Olex2 1.5 (Dolomanov et al., 2009)'
_computing_structure_refinement 'SHELXL 2018/3 (Sheldrick, 2015)'
_computing_structure_solution 'ShelXT (Sheldrick, 2015)'
_diffrn_ambient_temperature 100.00
_diffrn_detector_area_resol_mean 6.67
_diffrn_detector_type 'STOE Imaging Plate'
_diffrn_measured_fraction_theta_full 0.999
_diffrn_measured_fraction_theta_max 0.992
_diffrn_measurement_details
;
 128 frames, detector distance = 100 mm
;
_diffrn_measurement_device '2-circle diffractometer'
_diffrn_measurement_device_type 'STOE IPDS 2T'
_diffrn_measurement_method 'rotation method, \w scans'
_diffrn_radiation_type MoK\a
_diffrn_radiation_wavelength 0.71073
_diffrn_reflns_av_R_equivalents 0.0279
_diffrn_reflns_av_unetI/netI 0.0211
_diffrn_reflns_Laue_measured_fraction_full 0.999
_diffrn_reflns_Laue_measured_fraction_max 0.992
_diffrn_reflns_limit_h_max 11
_diffrn_reflns_limit_h_min -12
_diffrn_reflns_limit_k_max 30
_diffrn_reflns_limit_k_min -25
_diffrn_reflns_limit_l_max 13
_diffrn_reflns_limit_l_min -13
_diffrn_reflns_number 10632
_diffrn_reflns_point_group_measured_fraction_full 0.999
_diffrn_reflns_point_group_measured_fraction_max 0.992
_diffrn_reflns_theta_full 25.242
_diffrn_reflns_theta_max 27.597
_diffrn_reflns_theta_min 2.131
_exptl_absorpt_coefficient_mu 0.941
_exptl_absorpt_correction_T_max 0.8698
_exptl_absorpt_correction_T_min 0.6420
_exptl_absorpt_correction_type multi-scan
_exptl_absorpt_process_details
;
STOE LANA, absorption correction by scaling of reflection intensities.
J. Koziskova, F. Hahn, J. Richter, J. Kozisek, "Comparison of different
absorption corrections on the model structure of tetrakis(\m~2~-acetato)-
diaqua-di-copper(II)", Acta Chimica Slovaca, vol. 9, no. 2, 2016, pp. 136 - 140.
Afterwards a spherical absorption correction was performed within STOE LANA.
;
_exptl_crystal_colour yellow
_exptl_crystal_colour_primary yellow
_exptl_crystal_density_diffrn 1.517
_exptl_crystal_density_method 'not measured'
_exptl_crystal_description needle
_exptl_crystal_F_000 1080
_exptl_crystal_recrystallization_method 'Re-crystallisation from solvent'
_exptl_crystal_size_max 0.3
_exptl_crystal_size_mid 0.15
_exptl_crystal_size_min 0.1
_refine_diff_density_max 0.329
_refine_diff_density_min -0.671
_refine_diff_density_rms 0.079
_refine_ls_extinction_method none
_refine_ls_goodness_of_fit_ref 1.154
_refine_ls_hydrogen_treatment mixed
_refine_ls_matrix_type full
_refine_ls_number_parameters 172
_refine_ls_number_reflns 2723
_refine_ls_number_restraints 28
_refine_ls_restrained_S_all 1.149
_refine_ls_R_factor_all 0.0417
_refine_ls_R_factor_gt 0.0325
_refine_ls_shift/su_max 0.000
_refine_ls_shift/su_mean 0.000
_refine_ls_structure_factor_coef Fsqd
_refine_ls_weighting_details 'w=1/[\s^2^(Fo^2^)+(0.0129P)^2^+5.0662P] where P=(Fo^2^+2Fc^2^)/3'
_refine_ls_weighting_scheme calc
_refine_ls_wR_factor_gt 0.0643
_refine_ls_wR_factor_ref 0.0674
_reflns_Friedel_coverage 0.000
_reflns_number_gt 2384
_reflns_number_total 2723
_reflns_threshold_expression 'I > 2\s(I)'
_cod_data_source_file d2nr05670d2.cif
_cod_data_source_block am010
_cod_depositor_comments 'Adding full bibliography for 1568461--1568464.cif.'
_cod_database_code 1568462
_shelx_shelxl_version_number 2018/3
_shelx_space_group_comment
;
The symmetry employed for this shelxl refinement is uniquely defined
by the following loop, which should always be used as a source of
symmetry information in preference to the above space-group names.
They are only intended as comments.
;
_shelx_estimated_absorpt_t_max 0.912
_shelx_estimated_absorpt_t_min 0.765
_olex2_refinement_description
;
1. Fixed Uiso
 At 1.2 times of:
  All C(H) groups, All C(H,H) groups
2. Restrained distances
 C11-C10 \\sim C13-C12
 with sigma of 0.01
 C16-C17 \\sim C14-C15
 with sigma of 0.01
 C17-C10 \\sim C14-C13
 with sigma of 0.01
 C12-C11 \\sim C15-C16
 with sigma of 0.01
3. Uiso/Uaniso restraints and constraints
Uanis(C10) \\sim Ueq, Uanis(C17) \\sim Ueq, Uanis(C13) \\sim Ueq, Uanis(C14)
\\sim Ueq: with sigma of 0.01 and sigma for terminal atoms of 0.02
Uanis(C14) = Uanis(C17)
Uanis(C10) = Uanis(C13)
4. Others
 Fixed Sof: C10(0.5) H10(0.5) C17(0.5) H17(0.5) C11(0.5) H11A(0.5) H11B(0.5)
 C16(0.5) H16A(0.5) H16B(0.5) C12(0.5) H12A(0.5) H12B(0.5) C15(0.5) H15A(0.5)
 H15B(0.5) C13(0.5) H13(0.5) C14(0.5) H14(0.5)
5.a Ternary CH refined with riding coordinates:
 C10(H10), C17(H17), C13(H13), C14(H14)
5.b Secondary CH2 refined with riding coordinates:
 C11(H11A,H11B), C16(H16A,H16B), C12(H12A,H12B), C15(H15A,H15B)
5.c Aromatic/amide H refined with riding coordinates:
 C4(H4), C3(H3), C6(H6), C9(H9), C7(H7)
5.d Idealised Me refined as rotating group:
 C1(H1A,H1B,H1C)
;
_olex2_submission_special_instructions 'No special instructions were received'

loop_
_space_group_symop_operation_xyz
'x, y, z'
'-x+1/2, -y, z+1/2'
'x+1/2, -y+1/2, -z+1/2'
'-x, y+1/2, -z'
'-x, -y, -z'
'x-1/2, y, -z-1/2'
'-x-1/2, y-1/2, z-1/2'
'x, -y-1/2, z'

loop_
_atom_site_label
_atom_site_type_symbol
_atom_site_fract_x
_atom_site_fract_y
_atom_site_fract_z
_atom_site_U_iso_or_equiv
_atom_site_adp_type
_atom_site_occupancy
_atom_site_site_symmetry_order
_atom_site_calc_flag
_atom_site_refinement_flags_posn
_atom_site_refinement_flags_adp
_atom_site_refinement_flags_occupancy
_atom_site_disorder_assembly
_atom_site_disorder_group
Rh1 Rh 0.44750(3) 0.250000 0.52713(3) 0.01639(8) Uani 1 2 d S T P . .
S1 S 0.99552(9) 0.52507(3) 0.26544(8) 0.03313(18) Uani 1 1 d . . . . .
O1 O 0.58330(17) 0.31253(8) 0.46791(18) 0.0199(4) Uani 1 1 d . . . . .
C8 C 0.7047(3) 0.30390(11) 0.4168(2) 0.0169(5) Uani 1 1 d . . . . .
C5 C 0.7832(3) 0.35724(11) 0.3857(2) 0.0174(5) Uani 1 1 d . . . . .
C4 C 0.7520(3) 0.40793(11) 0.4509(2) 0.0207(5) Uani 1 1 d . . . . .
H4 H 0.685507 0.407021 0.518757 0.023(8) Uiso 1 1 calc R . . . .
C3 C 0.8155(3) 0.45940(12) 0.4191(3) 0.0240(6) Uani 1 1 d . . . . .
H3 H 0.793119 0.493268 0.465596 0.033(9) Uiso 1 1 calc R . . . .
C10 C 0.2728(15) 0.3092(5) 0.5304(12) 0.0212(11) Uani 0.5 1 d D U P A -1
H10 H 0.284313 0.346201 0.482896 0.025 Uiso 0.5 1 calc R U P A -1
C6 C 0.8840(3) 0.35956(11) 0.2880(2) 0.0202(5) Uani 1 1 d . . . . .
H6 H 0.909886 0.325393 0.244243 0.021(7) Uiso 1 1 calc R . . . .
C17 C 0.3389(14) 0.3047(9) 0.6487(9) 0.0173(15) Uani 0.5 1 d D U P A -1
H17 H 0.393796 0.339665 0.673623 0.021 Uiso 0.5 1 calc R U P A -1
C9 C 0.7640(4) 0.250000 0.3906(3) 0.0183(7) Uani 1 2 d S T P . .
H9 H 0.854292 0.250000 0.350791 0.007(8) Uiso 1 2 calc R . P . .
C2 C 0.9125(3) 0.46175(11) 0.3188(3) 0.0232(6) Uani 1 1 d . . . . .
C7 C 0.9459(3) 0.41110(11) 0.2549(3) 0.0239(5) Uani 1 1 d . . . . .
H7 H 1.012588 0.412057 0.187089 0.034(9) Uiso 1 1 calc R . . . .
C1 C 0.9067(3) 0.58023(12) 0.3546(3) 0.0358(7) Uani 1 1 d . . . . .
H1A H 0.940227 0.618019 0.326556 0.048(10) Uiso 1 1 calc R . . . .
H1B H 0.926815 0.575354 0.445712 0.051(11) Uiso 1 1 calc R . . . .
H1C H 0.804430 0.577404 0.340294 0.043(10) Uiso 1 1 calc R . . . .
C11 C 0.1321(9) 0.2790(4) 0.5199(7) 0.0201(16) Uani 0.5 1 d D . P A -1
H11A H 0.070913 0.299962 0.458882 0.024 Uiso 0.5 1 calc R U P A -1
H11B H 0.084660 0.279098 0.604062 0.024 Uiso 0.5 1 calc R U P A -1
C16 C 0.2647(10) 0.2756(4) 0.7594(8) 0.0235(19) Uani 0.5 1 d D . P A -1
H16A H 0.161042 0.278460 0.747624 0.028 Uiso 0.5 1 calc R U P A -1
H16B H 0.289616 0.295544 0.839798 0.028 Uiso 0.5 1 calc R U P A -1
C12 C 0.1516(10) 0.2170(5) 0.4744(7) 0.0234(18) Uani 0.5 1 d D . P A -1
H12A H 0.069700 0.193787 0.502874 0.028 Uiso 0.5 1 calc R U P A -1
H12B H 0.153297 0.216392 0.379984 0.028 Uiso 0.5 1 calc R U P A -1
C15 C 0.3077(9) 0.2123(5) 0.7685(8) 0.025(2) Uani 0.5 1 d D . P A -1
H15A H 0.387482 0.208962 0.829253 0.029 Uiso 0.5 1 calc R U P A -1
H15B H 0.227248 0.190312 0.804323 0.029 Uiso 0.5 1 calc R U P A -1
C13 C 0.2862(16) 0.1899(6) 0.5243(12) 0.0212(11) Uani 0.5 1 d D U P A -1
H13 H 0.313696 0.156772 0.468865 0.025 Uiso 0.5 1 calc R U P A -1
C14 C 0.3511(15) 0.1847(9) 0.6429(9) 0.0173(15) Uani 0.5 1 d D U P A -1
H14 H 0.409708 0.149209 0.652795 0.021 Uiso 0.5 1 calc R U P A -1

loop_
_atom_site_aniso_label
_atom_site_aniso_U_11
_atom_site_aniso_U_22
_atom_site_aniso_U_33
_atom_site_aniso_U_23
_atom_site_aniso_U_13
_atom_site_aniso_U_12
Rh1 0.01370(13) 0.02085(14) 0.01464(13) 0.000 0.00090(11) 0.000
S1 0.0359(4) 0.0213(3) 0.0421(4) 0.0014(3) 0.0151(3) -0.0037(3)
O1 0.0165(8) 0.0232(9) 0.0201(8) 0.0001(8) 0.0021(7) -0.0002(7)
C8 0.0176(12) 0.0222(13) 0.0110(11) 0.0008(10) -0.0025(9) -0.0006(10)
C5 0.0152(11) 0.0206(12) 0.0163(11) 0.0009(10) -0.0030(9) 0.0008(10)
C4 0.0191(12) 0.0243(13) 0.0187(13) -0.0009(10) 0.0022(10) -0.0002(11)
C3 0.0243(13) 0.0220(13) 0.0256(13) -0.0018(11) 0.0027(11) 0.0021(11)
C10 0.017(2) 0.0213(13) 0.0250(15) 0.002(4) 0.0020(17) 0.012(4)
C6 0.0220(13) 0.0204(12) 0.0182(12) 0.0001(10) 0.0021(10) 0.0029(11)
C17 0.021(2) 0.012(6) 0.0190(14) 0.000(2) 0.0057(13) 0.000(2)
C9 0.0146(16) 0.0255(19) 0.0148(17) 0.000 0.0003(13) 0.000
C2 0.0224(13) 0.0199(13) 0.0275(14) 0.0030(11) 0.0014(11) -0.0010(11)
C7 0.0247(13) 0.0237(12) 0.0234(12) 0.0027(11) 0.0058(12) 0.0009(12)
C1 0.0379(18) 0.0194(14) 0.050(2) 0.0008(14) 0.0118(15) 0.0004(13)
C11 0.008(3) 0.029(3) 0.024(4) 0.012(4) 0.002(3) 0.000(2)
C16 0.024(5) 0.028(4) 0.018(3) 0.001(3) 0.009(3) -0.001(3)
C12 0.019(4) 0.031(4) 0.020(4) -0.004(4) 0.007(3) 0.001(3)
C15 0.025(5) 0.025(4) 0.024(4) 0.000(3) 0.006(3) 0.000(4)
C13 0.017(2) 0.0213(13) 0.0250(15) 0.002(4) 0.0020(17) 0.012(4)
C14 0.021(2) 0.012(6) 0.0190(14) 0.000(2) 0.0057(13) 0.000(2)

loop_
_atom_type_symbol
_atom_type_description
_atom_type_scat_dispersion_real
_atom_type_scat_dispersion_imag
_atom_type_scat_source
C C 0.0033 0.0016 'International Tables Vol C Tables 4.2.6.8 and 6.1.1.4'
H H 0.0000 0.0000 'International Tables Vol C Tables 4.2.6.8 and 6.1.1.4'
O O 0.0106 0.0060 'International Tables Vol C Tables 4.2.6.8 and 6.1.1.4'
Rh Rh -1.1178 0.9187 'International Tables Vol C Tables 4.2.6.8 and 6.1.1.4'
S S 0.1246 0.1234 'International Tables Vol C Tables 4.2.6.8 and 6.1.1.4'

loop_
_geom_angle_atom_site_label_1
_geom_angle_atom_site_label_2
_geom_angle_atom_site_label_3
_geom_angle
_geom_angle_site_symmetry_1
_geom_angle_site_symmetry_3
_geom_angle_publ_flag
O1 Rh1 O1 91.16(10) 8_565 . ?
O1 Rh1 C10 161.1(3) 8_565 . ?
O1 Rh1 C10 91.8(3) . . ?
O1 Rh1 C17 93.5(3) . . ?
O1 Rh1 C17 159.7(3) 8_565 . ?
O1 Rh1 C13 88.7(3) 8_565 . ?
O1 Rh1 C13 160.5(3) . . ?
O1 Rh1 C14 160.9(3) . . ?
O1 Rh1 C14 86.2(2) 8_565 . ?
C17 Rh1 C10 38.4(3) . . ?
C17 Rh1 C14 82.9(2) . . ?
C13 Rh1 C10 82.39(17) . . ?
C13 Rh1 C17 93.4(5) . . ?
C13 Rh1 C14 38.5(3) . . ?
C14 Rh1 C10 96.8(4) . . ?
C2 S1 C1 102.96(14) . . ?
C8 O1 Rh1 125.42(17) . . ?
O1 C8 C5 114.1(2) . . ?
O1 C8 C9 125.4(3) . . ?
C9 C8 C5 120.5(2) . . ?
C4 C5 C8 119.7(2) . . ?
C4 C5 C6 118.0(2) . . ?
C6 C5 C8 122.2(2) . . ?
C5 C4 H4 119.2 . . ?
C3 C4 C5 121.6(2) . . ?
C3 C4 H4 119.2 . . ?
C4 C3 H3 120.0 . . ?
C4 C3 C2 120.0(3) . . ?
C2 C3 H3 120.0 . . ?
Rh1 C10 H10 117.4 . . ?
C17 C10 Rh1 67.7(11) . . ?
C17 C10 H10 117.4 . . ?
C17 C10 C11 115.2(11) . . ?
C11 C10 Rh1 112.2(8) . . ?
C11 C10 H10 117.4 . . ?
C5 C6 H6 119.8 . . ?
C7 C6 C5 120.5(2) . . ?
C7 C6 H6 119.8 . . ?
Rh1 C17 H17 113.8 . . ?
C10 C17 Rh1 73.8(10) . . ?
C10 C17 H17 113.8 . . ?
C10 C17 C16 120.5(9) . . ?
C16 C17 Rh1 115.2(12) . . ?
C16 C17 H17 113.8 . . ?
C8 C9 C8 127.1(3) . 8_565 ?
C8 C9 H9 116.4 . . ?
C8 C9 H9 116.4 8_565 . ?
C3 C2 S1 124.4(2) . . ?
C7 C2 S1 117.1(2) . . ?
C7 C2 C3 118.6(2) . . ?
C6 C7 C2 121.3(2) . . ?
C6 C7 H7 119.4 . . ?
C2 C7 H7 119.4 . . ?
S1 C1 H1A 109.5 . . ?
S1 C1 H1B 109.5 . . ?
S1 C1 H1C 109.5 . . ?
H1A C1 H1B 109.5 . . ?
H1A C1 H1C 109.5 . . ?
H1B C1 H1C 109.5 . . ?
C10 C11 H11A 109.5 . . ?
C10 C11 H11B 109.5 . . ?
C10 C11 C12 110.8(9) . . ?
H11A C11 H11B 108.1 . . ?
C12 C11 H11A 109.5 . . ?
C12 C11 H11B 109.5 . . ?
C17 C16 H16A 109.5 . . ?
C17 C16 H16B 109.5 . . ?
C17 C16 C15 110.8(13) . . ?
H16A C16 H16B 108.1 . . ?
C15 C16 H16A 109.5 . . ?
C15 C16 H16B 109.5 . . ?
C11 C12 H12A 109.0 . . ?
C11 C12 H12B 109.0 . . ?
H12A C12 H12B 107.8 . . ?
C13 C12 C11 112.7(10) . . ?
C13 C12 H12A 109.0 . . ?
C13 C12 H12B 109.0 . . ?
C16 C15 H15A 108.5 . . ?
C16 C15 H15B 108.5 . . ?
H15A C15 H15B 107.5 . . ?
C14 C15 C16 115.0(11) . . ?
C14 C15 H15A 108.5 . . ?
C14 C15 H15B 108.5 . . ?
Rh1 C13 H13 109.8 . . ?
C12 C13 Rh1 110.1(8) . . ?
C12 C13 H13 109.8 . . ?
C14 C13 Rh1 73.8(11) . . ?
C14 C13 C12 135.7(12) . . ?
C14 C13 H13 109.8 . . ?
Rh1 C14 H14 114.1 . . ?
C15 C14 Rh1 107.8(12) . . ?
C15 C14 H14 114.1 . . ?
C13 C14 Rh1 67.7(11) . . ?
C13 C14 C15 128.1(9) . . ?
C13 C14 H14 114.1 . . ?

loop_
_geom_bond_atom_site_label_1
_geom_bond_atom_site_label_2
_geom_bond_distance
_geom_bond_site_symmetry_2
_geom_bond_publ_flag
Rh1 O1 2.0369(17) 8_565 ?
Rh1 O1 2.0369(17) . ?
Rh1 C10 2.151(16) . ?
Rh1 C17 2.07(2) . ?
Rh1 C13 2.068(17) . ?
Rh1 C14 2.15(2) . ?
S1 C2 1.760(3) . ?
S1 C1 1.796(3) . ?
O1 C8 1.283(3) . ?
C8 C5 1.482(4) . ?
C8 C9 1.401(3) . ?
C5 C4 1.394(4) . ?
C5 C6 1.400(3) . ?
C4 H4 0.9500 . ?
C4 C3 1.380(4) . ?
C3 H3 0.9500 . ?
C3 C2 1.397(4) . ?
C10 H10 1.0000 . ?
C10 C17 1.393(7) . ?
C10 C11 1.508(7) . ?
C6 H6 0.9500 . ?
C6 C7 1.379(4) . ?
C17 H17 1.0000 . ?
C17 C16 1.514(7) . ?
C9 H9 0.9500 . ?
C2 C7 1.392(4) . ?
C7 H7 0.9500 . ?
C1 H1A 0.9800 . ?
C1 H1B 0.9800 . ?
C1 H1C 0.9800 . ?
C11 H11A 0.9900 . ?
C11 H11B 0.9900 . ?
C11 C12 1.531(6) . ?
C16 H16A 0.9900 . ?
C16 H16B 0.9900 . ?
C16 C15 1.532(7) . ?
C12 H12A 0.9900 . ?
C12 H12B 0.9900 . ?
C12 C13 1.513(7) . ?
C15 H15A 0.9900 . ?
C15 H15B 0.9900 . ?
C15 C14 1.521(7) . ?
C13 H13 1.0000 . ?
C13 C14 1.391(7) . ?
C14 H14 1.0000 . ?

loop_
_geom_torsion_atom_site_label_1
_geom_torsion_atom_site_label_2
_geom_torsion_atom_site_label_3
_geom_torsion_atom_site_label_4
_geom_torsion
_geom_torsion_site_symmetry_1
_geom_torsion_site_symmetry_2
_geom_torsion_site_symmetry_3
_geom_torsion_site_symmetry_4
_geom_torsion_publ_flag
Rh1 O1 C8 C5 -178.53(15) . . . . ?
Rh1 O1 C8 C9 1.2(4) . . . . ?
Rh1 C10 C17 C16 -110.1(18) . . . . ?
Rh1 C10 C11 C12 -15.1(11) . . . . ?
Rh1 C17 C16 C15 9.4(10) . . . . ?
Rh1 C13 C14 C15 96(2) . . . . ?
S1 C2 C7 C6 -178.6(2) . . . . ?
O1 C8 C5 C4 23.3(3) . . . . ?
O1 C8 C5 C6 -153.5(2) . . . . ?
O1 C8 C9 C8 -1.2(6) . . . 8_565 ?
C8 C5 C4 C3 -175.5(2) . . . . ?
C8 C5 C6 C7 174.4(2) . . . . ?
C5 C8 C9 C8 178.5(2) . . . 8_565 ?
C5 C4 C3 C2 0.6(4) . . . . ?
C5 C6 C7 C2 1.3(4) . . . . ?
C4 C5 C6 C7 -2.4(4) . . . . ?
C4 C3 C2 S1 177.6(2) . . . . ?
C4 C3 C2 C7 -1.7(4) . . . . ?
C3 C2 C7 C6 0.7(4) . . . . ?
C10 C17 C16 C15 95(2) . . . . ?
C10 C11 C12 C13 34.5(14) . . . . ?
C6 C5 C4 C3 1.4(4) . . . . ?
C17 C10 C11 C12 -90.0(17) . . . . ?
C17 C16 C15 C14 -27.7(13) . . . . ?
C9 C8 C5 C4 -156.5(3) . . . . ?
C9 C8 C5 C6 26.7(4) . . . . ?
C1 S1 C2 C3 -7.3(3) . . . . ?
C1 S1 C2 C7 172.0(2) . . . . ?
C11 C10 C17 Rh1 105.0(12) . . . . ?
C11 C10 C17 C16 -5(3) . . . . ?
C11 C12 C13 Rh1 -37.7(10) . . . . ?
C11 C12 C13 C14 49(3) . . . . ?
C16 C15 C14 Rh1 31.8(10) . . . . ?
C16 C15 C14 C13 -43(3) . . . . ?
C12 C13 C14 Rh1 -102(2) . . . . ?
C12 C13 C14 C15 -7(4) . . . . ?
